data_4314800
loop_
_publ_author_name
'Alexander M. Spokoyny'
'Mari S. Rosen'
'Pirmin A. Ulmann'
'Charlotte Stern'
'Chad A. Mirkin'

_publ_section_title
;
 Selective Formation of Heteroligated Pt(II) Complexes with Bidentate
 Phosphine-Thioether (P,S) and Phosphine-Selenoether (P,Se) Ligands via
 the Halide-Induced Ligand Rearrangement Reaction
;
_journal_name_full 'Inorganic Chemistry'
_journal_page_first 1577
_journal_page_last 1586
_journal_paper_doi 10.1021/ic901991w
_journal_volume 49
_journal_year 2010
_chemical_formula_sum 'C35 H36 B2 F8 P2 Pt S Se'
_chemical_formula_weight 998.3
_chemical_name_systematic
; 
 ? 
;
_space_group_IT_number 15
_symmetry_cell_setting monoclinic
_symmetry_space_group_name_Hall '-C 2yc'
_symmetry_space_group_name_H-M 'C 1 2/c 1'
_atom_sites_solution_hydrogens geom
_atom_sites_solution_primary direct
_atom_sites_solution_secondary difmap
_audit_creation_method SHELXL-97
_cell_angle_alpha 90.00
_cell_angle_beta 114.810(13)
_cell_angle_gamma 90.00
_cell_formula_units_Z 8
_cell_length_a 37.375(4)
_cell_length_b 13.3976(15)
_cell_length_c 17.394(2)
_cell_measurement_reflns_used 7783
_cell_measurement_temperature 100(2)
_cell_measurement_theta_max 28.56
_cell_measurement_theta_min 2.24
_cell_volume 7905.9(17)
_computing_cell_refinement 'Bruker SMART'
_computing_data_collection 'Bruker SMART'
_computing_data_reduction 'Bruker SAINT'
_computing_molecular_graphics 'Bruker SHELXTL'
_computing_publication_material 'Bruker SHELXTL'
_computing_structure_refinement 'SHELXL-97 (Sheldrick, 1997)'
_computing_structure_solution 'SHELXS-97 (Sheldrick, 1990)'
_diffrn_ambient_temperature 100(2)
_diffrn_measured_fraction_theta_full 0.996
_diffrn_measured_fraction_theta_max 0.941
_diffrn_measurement_device_type 'CCD area detector'
_diffrn_measurement_method 'omega scans'
_diffrn_radiation_monochromator graphite
_diffrn_radiation_source 'fine-focus sealed tube'
_diffrn_radiation_type MoK\a
_diffrn_radiation_wavelength 0.71073
_diffrn_reflns_av_R_equivalents 0.0985
_diffrn_reflns_av_sigmaI/netI 0.0766
_diffrn_reflns_limit_h_max 48
_diffrn_reflns_limit_h_min -50
_diffrn_reflns_limit_k_max 17
_diffrn_reflns_limit_k_min -17
_diffrn_reflns_limit_l_max 22
_diffrn_reflns_limit_l_min -22
_diffrn_reflns_number 36032
_diffrn_reflns_theta_full 27.50
_diffrn_reflns_theta_max 28.67
_diffrn_reflns_theta_min 1.63
_exptl_absorpt_coefficient_mu 4.673
_exptl_absorpt_correction_T_max 0.7016
_exptl_absorpt_correction_T_min 0.3809
_exptl_absorpt_correction_type numerical
_exptl_absorpt_process_details face-indexed
_exptl_crystal_colour colorless
_exptl_crystal_density_diffrn 1.752
_exptl_crystal_density_method 'not measured'
_exptl_crystal_description tabular
_exptl_crystal_F_000 4086
_exptl_crystal_size_max 0.302
_exptl_crystal_size_mid 0.138
_exptl_crystal_size_min 0.080
_refine_diff_density_max 2.323
_refine_diff_density_min -4.051
_refine_diff_density_rms 0.224
_refine_ls_extinction_method none
_refine_ls_goodness_of_fit_ref 1.059
_refine_ls_hydrogen_treatment constr
_refine_ls_matrix_type full
_refine_ls_number_parameters 412
_refine_ls_number_reflns 9602
_refine_ls_number_restraints 0
_refine_ls_restrained_S_all 1.059
_refine_ls_R_factor_all 0.0823
_refine_ls_R_factor_gt 0.0646
_refine_ls_shift/su_max 0.001
_refine_ls_shift/su_mean 0.000
_refine_ls_structure_factor_coef Fsqd
_refine_ls_weighting_details 'calc w=1/[\s^2^(Fo^2^)+(0.0410P)^2^+220.7378P] where P=(Fo^2^+2Fc^2^)/3'
_refine_ls_weighting_scheme calc
_refine_ls_wR_factor_gt 0.1460
_refine_ls_wR_factor_ref 0.1510
_reflns_number_gt 7354
_reflns_number_total 9602
_reflns_threshold_expression >2sigma(I)
_cod_data_source_file ic901991w_si_001_8.cif
_cod_data_source_block compound7b
_cod_depositor_comments
;
The following automatic conversions were performed:

'_symmetry_cell_setting' value 'Monoclinic' changed to 'monoclinic'
according to the built-in table from CIF Core dictionary named
'cif_core.dic' version 2.4.1 from 2010-06-29.

Automatic conversion script
Id: cif_fix_values 1646 2011-03-28 12:23:43Z adriana 
;
_cod_original_cell_volume 7905.8(17)
_cod_database_code 4314800

loop_
_symmetry_equiv_pos_as_xyz
'x, y, z'
'-x, y, -z+1/2'
'x+1/2, y+1/2, z'
'-x+1/2, y+1/2, -z+1/2'
'-x, -y, -z'
'x, -y, z-1/2'
'-x+1/2, -y+1/2, -z'
'x+1/2, -y+1/2, z-1/2'

loop_
_atom_site_label
_atom_site_type_symbol
_atom_site_fract_x
_atom_site_fract_y
_atom_site_fract_z
_atom_site_U_iso_or_equiv
_atom_site_adp_type
_atom_site_occupancy
_atom_site_symmetry_multiplicity
_atom_site_calc_flag
_atom_site_refinement_flags
_atom_site_disorder_assembly
_atom_site_disorder_group
Pt1 Pt 0.376914(9) 0.66754(2) -0.02027(2) 0.02082(10) Uani 1 1 d . B .
Se1 Se 0.42721(2) 0.63448(6) -0.07479(5) 0.02027(17) Uani 1 1 d . . .
S1 S 0.32821(6) 0.60021(18) -0.14526(14) 0.0317(5) Uani 1 1 d . B .
P1 P 0.42587(6) 0.74225(15) 0.09152(13) 0.0178(4) Uani 1 1 d . . .
P2 P 0.32886(6) 0.67126(17) 0.02742(16) 0.0279(5) Uani 1 1 d . . .
F1 F 0.54969(16) 0.5670(4) 0.8497(3) 0.0351(12) Uani 1 1 d . . .
F2 F 0.5793(2) 0.5654(6) 0.9918(4) 0.068(2) Uani 1 1 d . . .
F3 F 0.5136(2) 0.5437(4) 0.9248(5) 0.0594(19) Uani 1 1 d . . .
F4 F 0.53854(17) 0.6961(4) 0.9228(4) 0.0374(13) Uani 1 1 d . . .
F5 F 0.2438(4) 0.7578(10) 0.2668(9) 0.0687(16) Uani 0.561(7) 1 d P A 3
F6 F 0.2293(4) 0.6240(10) 0.3249(10) 0.0687(16) Uani 0.561(7) 1 d P A 3
F7 F 0.2528(4) 0.6003(11) 0.2307(10) 0.0687(16) Uani 0.561(7) 1 d P A 3
F8 F 0.1920(4) 0.6617(11) 0.1848(11) 0.0687(16) Uani 0.561(7) 1 d P A 3
F5A F 0.2532(5) 0.6571(14) 0.2086(12) 0.0687(16) Uani 0.439(7) 1 d P A 4
F6A F 0.2089(5) 0.6534(13) 0.2703(13) 0.0687(16) Uani 0.439(7) 1 d P A 4
F7A F 0.2250(5) 0.5177(13) 0.2184(12) 0.0687(16) Uani 0.439(7) 1 d P A 4
F8A F 0.1883(5) 0.6438(14) 0.1352(14) 0.0687(16) Uani 0.439(7) 1 d P A 4
C1 C 0.4717(2) 0.6814(6) 0.1030(5) 0.0214(16) Uani 1 1 d . . .
H1A H 0.4944 0.7160 0.1472 0.026 Uiso 1 1 calc R . .
H1B H 0.4717 0.6113 0.1210 0.026 Uiso 1 1 calc R . .
C2 C 0.4758(2) 0.6837(6) 0.0212(5) 0.0225(16) Uani 1 1 d . . .
H2A H 0.4985 0.6416 0.0262 0.027 Uiso 1 1 calc R . .
H2B H 0.4813 0.7529 0.0093 0.027 Uiso 1 1 calc R . .
C3 C 0.2824(2) 0.6674(8) -0.0687(7) 0.044(3) Uani 1 1 d . B .
H3A H 0.2601 0.6552 -0.0534 0.053 Uiso 1 1 calc R . .
H3B H 0.2780 0.7320 -0.0990 0.053 Uiso 1 1 calc R . .
C4 C 0.2850(3) 0.5845(9) -0.1248(6) 0.044(3) Uani 1 1 d . . .
H4A H 0.2611 0.5849 -0.1790 0.053 Uiso 1 1 calc R B .
H4B H 0.2863 0.5194 -0.0968 0.053 Uiso 1 1 calc R . .
C5 C 0.3409(3) 0.4718(8) -0.1531(8) 0.058(3) Uani 1 1 d . . .
H5A H 0.3489 0.4391 -0.0980 0.087 Uiso 1 1 calc R B .
H5B H 0.3627 0.4693 -0.1702 0.087 Uiso 1 1 calc R . .
H5C H 0.3180 0.4371 -0.1953 0.087 Uiso 1 1 calc R . .
C6 C 0.4216(2) 0.7351(6) -0.1595(5) 0.0230(16) Uani 1 1 d . . .
C7 C 0.3945(3) 0.8119(7) -0.1766(6) 0.037(2) Uani 1 1 d . . .
H7 H 0.3787 0.8183 -0.1460 0.044 Uiso 1 1 calc R . .
C8 C 0.3913(4) 0.8786(9) -0.2391(7) 0.050(3) Uani 1 1 d . . .
H8 H 0.3724 0.9307 -0.2528 0.060 Uiso 1 1 calc R . .
C9 C 0.4149(3) 0.8723(7) -0.2831(6) 0.037(2) Uani 1 1 d . . .
H9 H 0.4131 0.9211 -0.3242 0.045 Uiso 1 1 calc R . .
C10 C 0.4415(3) 0.7924(7) -0.2655(6) 0.033(2) Uani 1 1 d . . .
H10 H 0.4570 0.7852 -0.2966 0.039 Uiso 1 1 calc R . .
C11 C 0.4451(3) 0.7240(7) -0.2029(5) 0.0289(18) Uani 1 1 d . . .
H11 H 0.4633 0.6704 -0.1900 0.035 Uiso 1 1 calc R . .
C12 C 0.4325(2) 0.8721(6) 0.0717(5) 0.0237(17) Uani 1 1 d . . .
C13 C 0.4018(3) 0.9249(7) 0.0115(6) 0.032(2) Uani 1 1 d . . .
H13 H 0.3772 0.8933 -0.0197 0.039 Uiso 1 1 calc R . .
C14 C 0.4073(4) 1.0255(7) -0.0035(7) 0.050(3) Uani 1 1 d . . .
H14 H 0.3861 1.0628 -0.0437 0.060 Uiso 1 1 calc R . .
C15 C 0.4437(4) 1.0702(8) 0.0406(7) 0.051(3) Uani 1 1 d . . .
H15 H 0.4476 1.1376 0.0290 0.061 Uiso 1 1 calc R . .
C16 C 0.4736(4) 1.0184(8) 0.0999(7) 0.052(3) Uani 1 1 d . . .
H16 H 0.4983 1.0501 0.1299 0.062 Uiso 1 1 calc R . .
C17 C 0.4688(3) 0.9197(7) 0.1176(6) 0.036(2) Uani 1 1 d . . .
H17 H 0.4898 0.8845 0.1604 0.044 Uiso 1 1 calc R . .
C18 C 0.4264(2) 0.7358(6) 0.1951(5) 0.0203(15) Uani 1 1 d . . .
C19 C 0.4232(3) 0.8223(6) 0.2386(5) 0.0270(18) Uani 1 1 d . . .
H19 H 0.4209 0.8861 0.2130 0.032 Uiso 1 1 calc R . .
C20 C 0.4233(3) 0.8145(7) 0.3184(6) 0.031(2) Uani 1 1 d . . .
H20 H 0.4216 0.8730 0.3476 0.037 Uiso 1 1 calc R . .
C21 C 0.4258(3) 0.7225(7) 0.3552(5) 0.0292(19) Uani 1 1 d . . .
H21 H 0.4252 0.7178 0.4092 0.035 Uiso 1 1 calc R . .
C22 C 0.4291(2) 0.6361(7) 0.3144(6) 0.0278(18) Uani 1 1 d . . .
H22 H 0.4310 0.5729 0.3407 0.033 Uiso 1 1 calc R . .
C23 C 0.4295(2) 0.6425(6) 0.2349(5) 0.0232(17) Uani 1 1 d . . .
H23 H 0.4318 0.5834 0.2071 0.028 Uiso 1 1 calc R . .
C24A C 0.3261(3) 0.7677(6) 0.1023(7) 0.0391(15) Uani 0.619(9) 1 d PG B 1
C25A C 0.3193(3) 0.8651(7) 0.0720(6) 0.0391(15) Uani 0.619(9) 1 d PG B 1
H25A H 0.3173 0.8798 0.0169 0.047 Uiso 0.619(9) 1 calc PR B 1
C26A C 0.3153(3) 0.9410(6) 0.1224(7) 0.0391(15) Uani 0.619(9) 1 d PG B 1
H26A H 0.3106 1.0076 0.1017 0.047 Uiso 0.619(9) 1 calc PR B 1
C27A C 0.3182(3) 0.9195(6) 0.2030(6) 0.0391(15) Uani 0.619(9) 1 d PG B 1
H27A H 0.3155 0.9714 0.2374 0.047 Uiso 0.619(9) 1 calc PR B 1
C28A C 0.3251(3) 0.8221(7) 0.2332(6) 0.0391(15) Uani 0.619(9) 1 d PG B 1
H28A H 0.3271 0.8074 0.2883 0.047 Uiso 0.619(9) 1 calc PR B 1
C29A C 0.3291(3) 0.7462(5) 0.1829(7) 0.0391(15) Uani 0.619(9) 1 d PG B 1
H29A H 0.3338 0.6796 0.2035 0.047 Uiso 0.619(9) 1 calc PR B 1
C30 C 0.3276(2) 0.5555(7) 0.0794(5) 0.0302(19) Uani 1 1 d . B .
C31 C 0.3565(3) 0.4832(6) 0.0955(5) 0.0291(19) Uani 1 1 d . . .
H31 H 0.3780 0.4961 0.0813 0.035 Uiso 1 1 calc R B .
C32 C 0.3545(3) 0.3925(8) 0.1320(6) 0.038(2) Uani 1 1 d . B .
H32 H 0.3750 0.3448 0.1448 0.045 Uiso 1 1 calc R . .
C33 C 0.3224(3) 0.3717(9) 0.1499(7) 0.046(3) Uani 1 1 d . . .
H33 H 0.3200 0.3083 0.1719 0.055 Uiso 1 1 calc R B .
C34 C 0.2939(3) 0.4439(10) 0.1354(7) 0.051(3) Uani 1 1 d . B .
H34 H 0.2723 0.4307 0.1493 0.062 Uiso 1 1 calc R . .
C35 C 0.2966(3) 0.5355(8) 0.1009(6) 0.038(2) Uani 1 1 d . . .
H35 H 0.2770 0.5848 0.0920 0.045 Uiso 1 1 calc R B .
B1 B 0.5456(3) 0.5947(8) 0.9215(7) 0.030(2) Uani 1 1 d . . .
B2 B 0.2246(7) 0.640(2) 0.230(2) 0.19(2) Uani 1 1 d . . .
C24B C 0.3213(5) 0.7866(10) 0.0658(11) 0.0391(15) Uani 0.381(9) 1 d PG B 2
C25B C 0.3109(5) 0.8727(12) 0.0167(9) 0.0391(15) Uani 0.381(9) 1 d PG B 2
H25B H 0.3082 0.8710 -0.0401 0.047 Uiso 0.381(9) 1 calc PR B 2
C26B C 0.3044(5) 0.9612(10) 0.0505(10) 0.0391(15) Uani 0.381(9) 1 d PG B 2
H26B H 0.2973 1.0200 0.0169 0.047 Uiso 0.381(9) 1 calc PR B 2
C27B C 0.3083(5) 0.9637(10) 0.1336(11) 0.0391(15) Uani 0.381(9) 1 d PG B 2
H27B H 0.3039 1.0242 0.1568 0.047 Uiso 0.381(9) 1 calc PR B 2
C28B C 0.3187(5) 0.8776(12) 0.1828(9) 0.0391(15) Uani 0.381(9) 1 d PG B 2
H28B H 0.3214 0.8793 0.2395 0.047 Uiso 0.381(9) 1 calc PR B 2
C29B C 0.3252(5) 0.7891(10) 0.1489(11) 0.0391(15) Uani 0.381(9) 1 d PG B 2
H29B H 0.3323 0.7303 0.1825 0.047 Uiso 0.381(9) 1 calc PR B 2

loop_
_atom_site_aniso_label
_atom_site_aniso_U_11
_atom_site_aniso_U_22
_atom_site_aniso_U_33
_atom_site_aniso_U_23
_atom_site_aniso_U_13
_atom_site_aniso_U_12
Pt1 0.01682(14) 0.02004(15) 0.02405(16) 0.00043(13) 0.00706(11) 0.00112(12)
Se1 0.0232(4) 0.0201(4) 0.0188(4) -0.0010(3) 0.0100(3) 0.0017(3)
S1 0.0237(10) 0.0386(12) 0.0236(11) -0.0005(9) 0.0011(9) -0.0018(9)
P1 0.0172(9) 0.0186(9) 0.0222(10) -0.0012(7) 0.0126(8) 0.0018(7)
P2 0.0176(9) 0.0239(10) 0.0436(13) -0.0007(10) 0.0142(9) -0.0022(8)
F1 0.044(3) 0.038(3) 0.035(3) -0.004(2) 0.028(3) 0.001(2)
F2 0.072(5) 0.086(5) 0.041(4) 0.020(4) 0.018(3) 0.043(4)
F3 0.083(5) 0.026(3) 0.110(6) -0.005(3) 0.080(5) -0.003(3)
F4 0.056(3) 0.019(2) 0.046(3) -0.001(2) 0.029(3) 0.001(2)
F5 0.060(3) 0.064(3) 0.091(4) 0.025(3) 0.041(3) 0.016(3)
F6 0.060(3) 0.064(3) 0.091(4) 0.025(3) 0.041(3) 0.016(3)
F7 0.060(3) 0.064(3) 0.091(4) 0.025(3) 0.041(3) 0.016(3)
F8 0.060(3) 0.064(3) 0.091(4) 0.025(3) 0.041(3) 0.016(3)
F5A 0.060(3) 0.064(3) 0.091(4) 0.025(3) 0.041(3) 0.016(3)
F6A 0.060(3) 0.064(3) 0.091(4) 0.025(3) 0.041(3) 0.016(3)
F7A 0.060(3) 0.064(3) 0.091(4) 0.025(3) 0.041(3) 0.016(3)
F8A 0.060(3) 0.064(3) 0.091(4) 0.025(3) 0.041(3) 0.016(3)
C1 0.017(3) 0.027(4) 0.021(4) 0.004(3) 0.008(3) 0.004(3)
C2 0.017(4) 0.032(5) 0.021(4) 0.003(3) 0.010(3) -0.001(3)
C3 0.012(4) 0.046(6) 0.067(7) 0.026(5) 0.009(4) 0.008(4)
C4 0.026(5) 0.064(7) 0.029(5) 0.004(5) -0.003(4) -0.015(5)
C5 0.047(6) 0.038(6) 0.059(7) -0.022(5) -0.007(6) -0.002(5)
C6 0.026(4) 0.023(4) 0.017(4) 0.004(3) 0.006(3) -0.001(3)
C7 0.043(5) 0.039(5) 0.036(5) 0.013(4) 0.024(4) 0.014(4)
C8 0.059(7) 0.054(7) 0.044(6) 0.022(5) 0.029(6) 0.026(6)
C9 0.048(6) 0.033(5) 0.030(5) 0.012(4) 0.017(4) 0.010(4)
C10 0.036(5) 0.039(5) 0.029(5) 0.001(4) 0.020(4) -0.004(4)
C11 0.027(4) 0.031(5) 0.029(4) 0.004(4) 0.012(4) 0.004(3)
C12 0.030(4) 0.027(4) 0.025(4) -0.005(3) 0.023(4) -0.005(3)
C13 0.044(5) 0.025(4) 0.036(5) 0.005(4) 0.026(4) 0.007(4)
C14 0.099(10) 0.030(5) 0.039(6) 0.015(4) 0.047(6) 0.020(6)
C15 0.103(10) 0.023(5) 0.047(6) -0.007(5) 0.050(7) -0.019(6)
C16 0.083(9) 0.034(6) 0.048(7) -0.015(5) 0.038(6) -0.027(6)
C17 0.047(6) 0.035(5) 0.031(5) -0.003(4) 0.019(4) -0.011(4)
C18 0.023(4) 0.024(4) 0.020(4) -0.001(3) 0.015(3) -0.001(3)
C19 0.037(5) 0.020(4) 0.031(4) -0.002(3) 0.022(4) 0.004(3)
C20 0.042(5) 0.034(5) 0.030(5) -0.005(4) 0.027(4) 0.002(4)
C21 0.035(5) 0.040(5) 0.021(4) 0.003(4) 0.020(4) -0.001(4)
C22 0.022(4) 0.032(4) 0.033(5) 0.004(4) 0.015(4) 0.000(3)
C23 0.023(4) 0.018(4) 0.031(4) -0.001(3) 0.015(3) 0.000(3)
C24A 0.025(2) 0.038(3) 0.062(4) -0.023(3) 0.025(3) -0.006(2)
C25A 0.025(2) 0.038(3) 0.062(4) -0.023(3) 0.025(3) -0.006(2)
C26A 0.025(2) 0.038(3) 0.062(4) -0.023(3) 0.025(3) -0.006(2)
C27A 0.025(2) 0.038(3) 0.062(4) -0.023(3) 0.025(3) -0.006(2)
C28A 0.025(2) 0.038(3) 0.062(4) -0.023(3) 0.025(3) -0.006(2)
C29A 0.025(2) 0.038(3) 0.062(4) -0.023(3) 0.025(3) -0.006(2)
C30 0.023(4) 0.038(5) 0.023(4) -0.002(4) 0.003(3) -0.001(4)
C31 0.025(4) 0.027(4) 0.030(5) -0.003(3) 0.006(4) -0.005(3)
C32 0.038(5) 0.042(6) 0.035(5) 0.008(4) 0.016(4) 0.006(4)
C33 0.043(6) 0.055(6) 0.036(6) 0.016(5) 0.013(5) -0.005(5)
C34 0.032(5) 0.092(9) 0.039(6) 0.017(6) 0.023(5) -0.005(6)
C35 0.035(5) 0.050(6) 0.024(5) 0.005(4) 0.008(4) 0.009(4)
B1 0.042(6) 0.026(5) 0.036(6) 0.003(4) 0.029(5) 0.013(4)
B2 0.126(18) 0.21(3) 0.35(4) 0.25(3) 0.19(3) 0.15(2)
C24B 0.025(2) 0.038(3) 0.062(4) -0.023(3) 0.025(3) -0.006(2)
C25B 0.025(2) 0.038(3) 0.062(4) -0.023(3) 0.025(3) -0.006(2)
C26B 0.025(2) 0.038(3) 0.062(4) -0.023(3) 0.025(3) -0.006(2)
C27B 0.025(2) 0.038(3) 0.062(4) -0.023(3) 0.025(3) -0.006(2)
C28B 0.025(2) 0.038(3) 0.062(4) -0.023(3) 0.025(3) -0.006(2)
C29B 0.025(2) 0.038(3) 0.062(4) -0.023(3) 0.025(3) -0.006(2)

loop_
_atom_type_symbol
_atom_type_description
_atom_type_scat_dispersion_real
_atom_type_scat_dispersion_imag
_atom_type_scat_source
C C 0.0033 0.0016 'International Tables Vol C Tables 4.2.6.8 and 6.1.1.4'
H H 0.0000 0.0000 'International Tables Vol C Tables 4.2.6.8 and 6.1.1.4'
O O 0.0106 0.0060 'International Tables Vol C Tables 4.2.6.8 and 6.1.1.4'
B B 0.0013 0.0007 'International Tables Vol C Tables 4.2.6.8 and 6.1.1.4'
F F 0.0171 0.0103 'International Tables Vol C Tables 4.2.6.8 and 6.1.1.4'
S S 0.1246 0.1234 'International Tables Vol C Tables 4.2.6.8 and 6.1.1.4'
Se Se -0.0929 2.2259 'International Tables Vol C Tables 4.2.6.8 and 6.1.1.4'
Pt Pt -1.7033 8.3905 'International Tables Vol C Tables 4.2.6.8 and 6.1.1.4'
P P 0.1023 0.0942 'International Tables Vol C Tables 4.2.6.8 and 6.1.1.4'

loop_
_geom_angle_atom_site_label_1
_geom_angle_atom_site_label_2
_geom_angle_atom_site_label_3
_geom_angle
_geom_angle_site_symmetry_1
_geom_angle_site_symmetry_3
_geom_angle_publ_flag
P1 Pt1 P2 98.87(8) . . ?
P1 Pt1 S1 174.06(8) . . ?
P2 Pt1 S1 85.53(8) . . ?
P1 Pt1 Se1 86.46(5) . . ?
P2 Pt1 Se1 170.84(6) . . ?
S1 Pt1 Se1 89.71(6) . . ?
C6 Se1 C2 100.1(3) . . ?
C6 Se1 Pt1 108.0(3) . . ?
C2 Se1 Pt1 101.0(2) . . ?
C5 S1 C4 100.9(6) . . ?
C5 S1 Pt1 108.0(4) . . ?
C4 S1 Pt1 105.8(3) . . ?
C18 P1 C12 107.0(4) . . ?
C18 P1 C1 104.7(4) . . ?
C12 P1 C1 104.6(4) . . ?
C18 P1 Pt1 120.3(3) . . ?
C12 P1 Pt1 112.7(3) . . ?
C1 P1 Pt1 106.1(3) . . ?
C24B P2 C30 121.6(7) . . ?
C24B P2 C3 97.4(7) . . ?
C30 P2 C3 102.6(4) . . ?
C24B P2 C24A 19.9(7) . . ?
C30 P2 C24A 103.0(5) . . ?
C3 P2 C24A 110.3(5) . . ?
C24B P2 Pt1 115.9(6) . . ?
C30 P2 Pt1 110.8(3) . . ?
C3 P2 Pt1 104.9(4) . . ?
C24A P2 Pt1 123.5(3) . . ?
C2 C1 P1 110.7(5) . . ?
C2 C1 H1A 109.5 . . ?
P1 C1 H1A 109.5 . . ?
C2 C1 H1B 109.5 . . ?
P1 C1 H1B 109.5 . . ?
H1A C1 H1B 108.1 . . ?
C1 C2 Se1 111.6(5) . . ?
C1 C2 H2A 109.3 . . ?
Se1 C2 H2A 109.3 . . ?
C1 C2 H2B 109.3 . . ?
Se1 C2 H2B 109.3 . . ?
H2A C2 H2B 108.0 . . ?
C4 C3 P2 108.5(6) . . ?
C4 C3 H3A 110.0 . . ?
P2 C3 H3A 110.0 . . ?
C4 C3 H3B 110.0 . . ?
P2 C3 H3B 110.0 . . ?
H3A C3 H3B 108.4 . . ?
C3 C4 S1 110.3(7) . . ?
C3 C4 H4A 109.6 . . ?
S1 C4 H4A 109.6 . . ?
C3 C4 H4B 109.6 . . ?
S1 C4 H4B 109.6 . . ?
H4A C4 H4B 108.1 . . ?
S1 C5 H5A 109.5 . . ?
S1 C5 H5B 109.5 . . ?
H5A C5 H5B 109.5 . . ?
S1 C5 H5C 109.5 . . ?
H5A C5 H5C 109.5 . . ?
H5B C5 H5C 109.5 . . ?
C7 C6 C11 122.3(8) . . ?
C7 C6 Se1 121.1(6) . . ?
C11 C6 Se1 116.6(6) . . ?
C8 C7 C6 117.9(9) . . ?
C8 C7 H7 121.1 . . ?
C6 C7 H7 121.1 . . ?
C7 C8 C9 122.1(9) . . ?
C7 C8 H8 119.0 . . ?
C9 C8 H8 119.0 . . ?
C8 C9 C10 118.7(9) . . ?
C8 C9 H9 120.7 . . ?
C10 C9 H9 120.7 . . ?
C11 C10 C9 120.1(9) . . ?
C11 C10 H10 119.9 . . ?
C9 C10 H10 119.9 . . ?
C6 C11 C10 118.9(8) . . ?
C6 C11 H11 120.6 . . ?
C10 C11 H11 120.6 . . ?
C13 C12 C17 119.7(8) . . ?
C13 C12 P1 120.1(7) . . ?
C17 C12 P1 120.3(7) . . ?
C12 C13 C14 119.6(10) . . ?
C12 C13 H13 120.2 . . ?
C14 C13 H13 120.2 . . ?
C15 C14 C13 119.8(11) . . ?
C15 C14 H14 120.1 . . ?
C13 C14 H14 120.1 . . ?
C16 C15 C14 120.4(9) . . ?
C16 C15 H15 119.8 . . ?
C14 C15 H15 119.8 . . ?
C15 C16 C17 121.0(11) . . ?
C15 C16 H16 119.5 . . ?
C17 C16 H16 119.5 . . ?
C16 C17 C12 119.4(10) . . ?
C16 C17 H17 120.3 . . ?
C12 C17 H17 120.3 . . ?
C23 C18 C19 118.2(7) . . ?
C23 C18 P1 119.9(6) . . ?
C19 C18 P1 121.9(6) . . ?
C20 C19 C18 120.4(8) . . ?
C20 C19 H19 119.8 . . ?
C18 C19 H19 119.8 . . ?
C21 C20 C19 120.2(8) . . ?
C21 C20 H20 119.9 . . ?
C19 C20 H20 119.9 . . ?
C20 C21 C22 120.9(8) . . ?
C20 C21 H21 119.5 . . ?
C22 C21 H21 119.5 . . ?
C21 C22 C23 119.7(8) . . ?
C21 C22 H22 120.1 . . ?
C23 C22 H22 120.1 . . ?
C22 C23 C18 120.6(8) . . ?
C22 C23 H23 119.7 . . ?
C18 C23 H23 119.7 . . ?
C25A C24A C29A 120.0 . . ?
C25A C24A P2 116.2(6) . . ?
C29A C24A P2 123.7(6) . . ?
C24A C25A C26A 120.0 . . ?
C24A C25A H25A 120.0 . . ?
C26A C25A H25A 120.0 . . ?
C27A C26A C25A 120.0 . . ?
C27A C26A H26A 120.0 . . ?
C25A C26A H26A 120.0 . . ?
C26A C27A C28A 120.0 . . ?
C26A C27A H27A 120.0 . . ?
C28A C27A H27A 120.0 . . ?
C29A C28A C27A 120.0 . . ?
C29A C28A H28A 120.0 . . ?
C27A C28A H28A 120.0 . . ?
C28A C29A C24A 120.0 . . ?
C28A C29A H29A 120.0 . . ?
C24A C29A H29A 120.0 . . ?
C35 C30 C31 118.6(9) . . ?
C35 C30 P2 120.1(7) . . ?
C31 C30 P2 121.2(7) . . ?
C32 C31 C30 121.0(9) . . ?
C32 C31 H31 119.5 . . ?
C30 C31 H31 119.5 . . ?
C33 C32 C31 119.8(9) . . ?
C33 C32 H32 120.1 . . ?
C31 C32 H32 120.1 . . ?
C34 C33 C32 119.4(10) . . ?
C34 C33 H33 120.3 . . ?
C32 C33 H33 120.3 . . ?
C33 C34 C35 120.7(9) . . ?
C33 C34 H34 119.7 . . ?
C35 C34 H34 119.7 . . ?
C30 C35 C34 120.4(9) . . ?
C30 C35 H35 119.8 . . ?
C34 C35 H35 119.8 . . ?
F1 B1 F4 112.0(8) . . ?
F1 B1 F2 108.6(7) . . ?
F4 B1 F2 111.8(9) . . ?
F1 B1 F3 109.2(8) . . ?
F4 B1 F3 107.8(7) . . ?
F2 B1 F3 107.4(8) . . ?
F6A B2 F7 141(3) . . ?
F6A B2 F8 72.7(15) . . ?
F7 B2 F8 143(4) . . ?
F6A B2 F5A 152(4) . . ?
F7 B2 F5A 40.4(10) . . ?
F8 B2 F5A 121(2) . . ?
F6A B2 F6 38.8(14) . . ?
F7 B2 F6 102.5(18) . . ?
F8 B2 F6 110.6(16) . . ?
F5A B2 F6 125(3) . . ?
F6A B2 F8A 101.3(19) . . ?
F7 B2 F8A 113(3) . . ?
F8 B2 F8A 29.9(14) . . ?
F5A B2 F8A 98(2) . . ?
F6 B2 F8A 136.5(15) . . ?
F6A B2 F7A 105.6(18) . . ?
F7 B2 F7A 59.8(16) . . ?
F8 B2 F7A 103(3) . . ?
F5A B2 F7A 95.2(19) . . ?
F6 B2 F7A 89.3(11) . . ?
F8A B2 F7A 87(2) . . ?
F6A B2 F5 82(3) . . ?
F7 B2 F5 100(2) . . ?
F8 B2 F5 100.1(18) . . ?
F5A B2 F5 71.6(18) . . ?
F6 B2 F5 84(2) . . ?
F8A B2 F5 112.6(12) . . ?
F7A B2 F5 157.0(18) . . ?
C25B C24B C29B 120.0 . . ?
C25B C24B P2 123.0(10) . . ?
C29B C24B P2 117.0(10) . . ?
C26B C25B C24B 120.0 . . ?
C26B C25B H25B 120.0 . . ?
C24B C25B H25B 120.0 . . ?
C25B C26B C27B 120.0 . . ?
C25B C26B H26B 120.0 . . ?
C27B C26B H26B 120.0 . . ?
C28B C27B C26B 120.0 . . ?
C28B C27B H27B 120.0 . . ?
C26B C27B H27B 120.0 . . ?
C27B C28B C29B 120.0 . . ?
C27B C28B H28B 120.0 . . ?
C29B C28B H28B 120.0 . . ?
C28B C29B C24B 120.0 . . ?
C28B C29B H29B 120.0 . . ?
C24B C29B H29B 120.0 . . ?

loop_
_geom_bond_atom_site_label_1
_geom_bond_atom_site_label_2
_geom_bond_distance
_geom_bond_site_symmetry_2
_geom_bond_publ_flag
Pt1 P1 2.268(2) . ?
Pt1 P2 2.273(2) . ?
Pt1 S1 2.352(2) . ?
Pt1 Se1 2.4750(9) . ?
Se1 C6 1.942(8) . ?
Se1 C2 1.994(8) . ?
S1 C5 1.805(11) . ?
S1 C4 1.808(11) . ?
P1 C18 1.796(8) . ?
P1 C12 1.811(9) . ?
P1 C1 1.831(8) . ?
P2 C24B 1.754(11) . ?
P2 C30 1.806(10) . ?
P2 C3 1.838(10) . ?
P2 C24A 1.867(7) . ?
F1 B1 1.372(11) . ?
F2 B1 1.393(12) . ?
F3 B1 1.401(12) . ?
F4 B1 1.386(11) . ?
F5 B2 1.74(4) . ?
F6 B2 1.60(3) . ?
F7 B2 1.17(2) . ?
F8 B2 1.18(3) . ?
F5A B2 1.29(2) . ?
F6A B2 1.10(3) . ?
F7A B2 1.65(4) . ?
F8A B2 1.64(4) . ?
C1 C2 1.493(11) . ?
C1 H1A 0.9900 . ?
C1 H1B 0.9900 . ?
C2 H2A 0.9900 . ?
C2 H2B 0.9900 . ?
C3 C4 1.507(16) . ?
C3 H3A 0.9900 . ?
C3 H3B 0.9900 . ?
C4 H4A 0.9900 . ?
C4 H4B 0.9900 . ?
C5 H5A 0.9800 . ?
C5 H5B 0.9800 . ?
C5 H5C 0.9800 . ?
C6 C7 1.385(12) . ?
C6 C11 1.386(12) . ?
C7 C8 1.373(13) . ?
C7 H7 0.9500 . ?
C8 C9 1.392(15) . ?
C8 H8 0.9500 . ?
C9 C10 1.404(13) . ?
C9 H9 0.9500 . ?
C10 C11 1.386(12) . ?
C10 H10 0.9500 . ?
C11 H11 0.9500 . ?
C12 C13 1.379(12) . ?
C12 C17 1.405(12) . ?
C13 C14 1.403(13) . ?
C13 H13 0.9500 . ?
C14 C15 1.386(17) . ?
C14 H14 0.9500 . ?
C15 C16 1.352(17) . ?
C15 H15 0.9500 . ?
C16 C17 1.388(14) . ?
C16 H16 0.9500 . ?
C17 H17 0.9500 . ?
C18 C23 1.409(11) . ?
C18 C19 1.416(11) . ?
C19 C20 1.392(12) . ?
C19 H19 0.9500 . ?
C20 C21 1.374(12) . ?
C20 H20 0.9500 . ?
C21 C22 1.389(13) . ?
C21 H21 0.9500 . ?
C22 C23 1.393(12) . ?
C22 H22 0.9500 . ?
C23 H23 0.9500 . ?
C24A C25A 1.3900 . ?
C24A C29A 1.3900 . ?
C25A C26A 1.3900 . ?
C25A H25A 0.9500 . ?
C26A C27A 1.3900 . ?
C26A H26A 0.9500 . ?
C27A C28A 1.3900 . ?
C27A H27A 0.9500 . ?
C28A C29A 1.3900 . ?
C28A H28A 0.9500 . ?
C29A H29A 0.9500 . ?
C30 C35 1.386(13) . ?
C30 C31 1.390(12) . ?
C31 C32 1.389(13) . ?
C31 H31 0.9500 . ?
C32 C33 1.388(14) . ?
C32 H32 0.9500 . ?
C33 C34 1.380(16) . ?
C33 H33 0.9500 . ?
C34 C35 1.388(15) . ?
C34 H34 0.9500 . ?
C35 H35 0.9500 . ?
C24B C25B 1.3900 . ?
C24B C29B 1.3900 . ?
C25B C26B 1.3900 . ?
C25B H25B 0.9500 . ?
C26B C27B 1.3900 . ?
C26B H26B 0.9500 . ?
C27B C28B 1.3900 . ?
C27B H27B 0.9500 . ?
C28B C29B 1.3900 . ?
C28B H28B 0.9500 . ?
C29B H29B 0.9500 . ?
